data_4067036
loop_
_publ_author_name
'Lund, Clinton L.'
'Hanson, Samuel S.'
'Schatte, Gabriele'
'Quail, J. Wilson'
'M\"uller, Jens'

_publ_section_title
;
 ansa-Zirconocenes with Aluminum or Gallium in Bridging Positions
;
_journal_issue 22
_journal_name_full Organometallics
_journal_page_first 6038
_journal_paper_doi 10.1021/om100788d
_journal_volume 29
_journal_year 2010
_chemical_formula_moiety 'C24 H38 Ga N Si3'
_chemical_formula_sum 'C24 H38 Ga N Si3'
_chemical_formula_weight 494.54
_chemical_name_systematic
; 
 ? 
;
_space_group_IT_number 14
_symmetry_cell_setting monoclinic
_symmetry_space_group_name_Hall '-P 2ybc'
_symmetry_space_group_name_H-M 'P 1 21/c 1'
_atom_sites_solution_hydrogens geom
_atom_sites_solution_primary direct
_atom_sites_solution_secondary difmap
_cell_angle_alpha 90.00
_cell_angle_beta 122.3580(10)
_cell_angle_gamma 90.00
_cell_formula_units_Z 4
_cell_length_a 16.2099(3)
_cell_length_b 9.7061(2)
_cell_length_c 19.5175(3)
_cell_measurement_reflns_used 31757
_cell_measurement_temperature 173(2)
_cell_measurement_theta_max 32.032
_cell_measurement_theta_min 0.998
_cell_volume 2593.95(9)
_computing_cell_refinement 'HKL Scalepack (Otwinowski & Minor 1997)'
_computing_data_collection 'Collect (Nonius BV, 1997-2000)'
_computing_data_reduction 'HKL Denzo and Scalepack (Otwinowski & Minor 1997)'
_computing_molecular_graphics 'Ortep-3 for Windows (Farrugia, 1997)'
_computing_publication_material 'PLATON (Spek, 2003)'
_computing_structure_refinement 'SHELXL-97 (Sheldrick, 1997)'
_computing_structure_solution 'SIR97 (Altomare et al., 1999)'
_diffrn_ambient_temperature 173(2)
_diffrn_detector_area_resol_mean 9
_diffrn_measured_fraction_theta_full 0.997
_diffrn_measured_fraction_theta_max 0.997
_diffrn_measurement_device 'Nonius KappaCCD'
_diffrn_measurement_method '\f scans and \w scans with \k offsets'
_diffrn_radiation_monochromator 'horizonally mounted graphite crystal'
_diffrn_radiation_source 'fine-focus sealed tube'
_diffrn_radiation_type MoK\a
_diffrn_radiation_wavelength 0.71073
_diffrn_reflns_av_R_equivalents 0.0726
_diffrn_reflns_av_sigmaI/netI 0.0460
_diffrn_reflns_limit_h_max 24
_diffrn_reflns_limit_h_min -24
_diffrn_reflns_limit_k_max 14
_diffrn_reflns_limit_k_min -14
_diffrn_reflns_limit_l_max 29
_diffrn_reflns_limit_l_min -29
_diffrn_reflns_number 61551
_diffrn_reflns_theta_full 32.06
_diffrn_reflns_theta_max 32.06
_diffrn_reflns_theta_min 2.09
_diffrn_standards_decay_% 0
_diffrn_standards_interval_count 0
_diffrn_standards_interval_time 0
_diffrn_standards_number 0
_exptl_absorpt_coefficient_mu 1.210
_exptl_absorpt_correction_T_max 0.8393
_exptl_absorpt_correction_T_min 0.7938
_exptl_absorpt_correction_type multi-scan
_exptl_absorpt_process_details 'Shelxtl 6.10 (Bruker-AXS, 2000)'
_exptl_crystal_colour colourless
_exptl_crystal_density_diffrn 1.266
_exptl_crystal_density_method 'not measured'
_exptl_crystal_description block
_exptl_crystal_F_000 1048
_exptl_crystal_size_max 0.20
_exptl_crystal_size_mid 0.20
_exptl_crystal_size_min 0.15
_refine_diff_density_max 0.366
_refine_diff_density_min -0.559
_refine_diff_density_rms 0.076
_refine_ls_extinction_method none
_refine_ls_goodness_of_fit_ref 1.027
_refine_ls_hydrogen_treatment constr
_refine_ls_matrix_type full
_refine_ls_number_parameters 270
_refine_ls_number_reflns 9029
_refine_ls_number_restraints 0
_refine_ls_restrained_S_all 1.027
_refine_ls_R_factor_all 0.0677
_refine_ls_R_factor_gt 0.0410
_refine_ls_shift/su_max 0.001
_refine_ls_shift/su_mean 0.000
_refine_ls_structure_factor_coef Fsqd
_refine_ls_weighting_details 'calc w=1/[\s^2^(Fo^2^)+(0.0323P)^2^+1.6056P] where P=(Fo^2^+2Fc^2^)/3'
_refine_ls_weighting_scheme calc
_refine_ls_wR_factor_gt 0.0821
_refine_ls_wR_factor_ref 0.0921
_reflns_number_gt 6699
_reflns_number_total 9029
_reflns_threshold_expression >2\s(I)
_cod_data_source_file om100788d_si_001.cif
_cod_data_source_block 2b
_cod_original_cell_volume 2593.95(8)
_cod_original_sg_symbol_H-M 'P 21/c'
_cod_database_code 4067036

loop_
_symmetry_equiv_pos_as_xyz
'x, y, z'
'-x, y+1/2, -z+1/2'
'-x, -y, -z'
'x, -y-1/2, z-1/2'

loop_
_atom_site_label
_atom_site_type_symbol
_atom_site_fract_x
_atom_site_fract_y
_atom_site_fract_z
_atom_site_U_iso_or_equiv
_atom_site_adp_type
_atom_site_occupancy
_atom_site_symmetry_multiplicity
_atom_site_calc_flag
_atom_site_refinement_flags
Ga1 Ga 0.166294(13) 0.73267(2) 0.464077(11) 0.02045(6) Uani 1 1 d .
Si1 Si 0.33765(3) 0.54031(5) 0.55141(3) 0.02218(10) Uani 1 1 d .
Si2 Si 0.38646(4) 0.84262(5) 0.53878(3) 0.02465(11) Uani 1 1 d .
Si3 Si 0.32420(4) 0.76323(5) 0.66102(3) 0.02472(11) Uani 1 1 d .
N1 N 0.18811(10) 0.59519(16) 0.39375(9) 0.0235(3) Uani 1 1 d .
C2 C 0.26511(12) 0.50905(18) 0.43736(11) 0.0236(3) Uani 1 1 d .
C3 C 0.28657(14) 0.4109(2) 0.39669(12) 0.0307(4) Uani 1 1 d .
H3 H 0.3393 0.3486 0.4267 0.037 Uiso 1 1 calc R
C4 C 0.23113(16) 0.4041(2) 0.31265(13) 0.0360(5) Uani 1 1 d .
H4 H 0.2468 0.3395 0.2847 0.043 Uiso 1 1 calc R
C5 C 0.15287(15) 0.4925(2) 0.27004(12) 0.0344(4) Uani 1 1 d .
H5 H 0.1137 0.4892 0.2125 0.041 Uiso 1 1 calc R
C6 C 0.13237(14) 0.5860(2) 0.31245(11) 0.0300(4) Uani 1 1 d .
H6 H 0.0775 0.6451 0.2834 0.036 Uiso 1 1 calc R
C7 C 0.30866(12) 0.72417(18) 0.55978(10) 0.0207(3) Uani 1 1 d .
C8 C 0.46710(13) 0.4945(2) 0.58802(12) 0.0317(4) Uani 1 1 d .
H8A H 0.4890 0.5489 0.5583 0.048 Uiso 1 1 calc R
H8B H 0.4712 0.3962 0.5788 0.048 Uiso 1 1 calc R
H8C H 0.5089 0.5145 0.6461 0.048 Uiso 1 1 calc R
C9 C 0.29648(15) 0.4059(2) 0.59540(13) 0.0331(4) Uani 1 1 d .
H9A H 0.3341 0.4143 0.6546 0.050 Uiso 1 1 calc R
H9B H 0.3068 0.3142 0.5802 0.050 Uiso 1 1 calc R
H9C H 0.2269 0.4186 0.5744 0.050 Uiso 1 1 calc R
C10 C 0.37975(15) 0.7932(2) 0.44249(13) 0.0334(4) Uani 1 1 d .
H10A H 0.3129 0.8065 0.3961 0.050 Uiso 1 1 calc R
H10B H 0.3983 0.6963 0.4455 0.050 Uiso 1 1 calc R
H10C H 0.4245 0.8512 0.4359 0.050 Uiso 1 1 calc R
C11 C 0.52004(14) 0.8421(2) 0.62203(13) 0.0379(5) Uani 1 1 d .
H11A H 0.5576 0.8905 0.6034 0.057 Uiso 1 1 calc R
H11B H 0.5432 0.7468 0.6359 0.057 Uiso 1 1 calc R
H11C H 0.5287 0.8887 0.6700 0.057 Uiso 1 1 calc R
C12 C 0.35097(15) 1.0288(2) 0.52653(13) 0.0346(4) Uani 1 1 d .
H12A H 0.3694 1.0739 0.4917 0.052 Uiso 1 1 calc R
H12B H 0.3847 1.0735 0.5798 0.052 Uiso 1 1 calc R
H12C H 0.2802 1.0363 0.5017 0.052 Uiso 1 1 calc R
C13 C 0.31276(19) 0.9514(2) 0.67483(15) 0.0452(5) Uani 1 1 d .
H13A H 0.3129 0.9657 0.7246 0.068 Uiso 1 1 calc R
H13B H 0.2515 0.9862 0.6283 0.068 Uiso 1 1 calc R
H13C H 0.3679 1.0008 0.6788 0.068 Uiso 1 1 calc R
C14 C 0.44636(16) 0.7037(3) 0.74770(12) 0.0418(5) Uani 1 1 d .
H14A H 0.4982 0.7572 0.7486 0.063 Uiso 1 1 calc R
H14B H 0.4549 0.6058 0.7408 0.063 Uiso 1 1 calc R
H14C H 0.4497 0.7170 0.7989 0.063 Uiso 1 1 calc R
C15 C 0.23506(17) 0.6787(3) 0.68090(13) 0.0443(6) Uani 1 1 d .
H15A H 0.2534 0.6986 0.7366 0.066 Uiso 1 1 calc R
H15B H 0.2358 0.5789 0.6737 0.066 Uiso 1 1 calc R
H15C H 0.1693 0.7145 0.6428 0.066 Uiso 1 1 calc R
C16 C 0.06358(13) 0.6247(2) 0.47635(11) 0.0263(4) Uani 1 1 d .
H16 H 0.0927 0.5532 0.5200 0.032 Uiso 1 1 calc R
C17 C -0.00632(14) 0.5698(2) 0.39559(12) 0.0310(4) Uani 1 1 d .
H17 H 0.0050 0.4942 0.3707 0.037 Uiso 1 1 calc R
C18 C -0.08998(14) 0.6444(2) 0.36196(13) 0.0377(5) Uani 1 1 d .
H18 H -0.1457 0.6318 0.3089 0.045 Uiso 1 1 calc R
C19 C -0.08078(16) 0.7449(2) 0.41906(15) 0.0396(5) Uani 1 1 d .
H19 H -0.1291 0.8105 0.4100 0.047 Uiso 1 1 calc R
C20 C 0.00807(15) 0.7314(2) 0.48818(13) 0.0329(4) Uani 1 1 d .
H20 H 0.0309 0.7826 0.5366 0.039 Uiso 1 1 calc R
C21 C 0.08865(13) 0.88794(19) 0.38547(11) 0.0271(4) Uani 1 1 d .
H21 H 0.0212 0.8513 0.3481 0.032 Uiso 1 1 calc R
C22 C 0.12001(15) 0.9464(2) 0.33349(12) 0.0341(4) Uani 1 1 d .
H22 H 0.1320 0.8954 0.2982 0.041 Uiso 1 1 calc R
C23 C 0.12906(17) 1.0849(2) 0.34412(14) 0.0420(5) Uani 1 1 d .
H23 H 0.1493 1.1461 0.3179 0.050 Uiso 1 1 calc R
C24 C 0.10339(16) 1.1247(2) 0.40095(14) 0.0394(5) Uani 1 1 d .
H24 H 0.1040 1.2161 0.4187 0.047 Uiso 1 1 calc R
C25 C 0.07807(14) 1.0104(2) 0.42503(12) 0.0321(4) Uani 1 1 d .
H25 H 0.0567 1.0091 0.4618 0.039 Uiso 1 1 calc R

loop_
_atom_site_aniso_label
_atom_site_aniso_U_11
_atom_site_aniso_U_22
_atom_site_aniso_U_33
_atom_site_aniso_U_23
_atom_site_aniso_U_13
_atom_site_aniso_U_12
Ga1 0.01820(9) 0.02193(10) 0.02095(10) 0.00073(7) 0.01028(7) 0.00137(7)
Si1 0.0207(2) 0.0212(2) 0.0239(2) 0.00086(18) 0.01143(19) 0.00225(18)
Si2 0.0216(2) 0.0242(3) 0.0283(3) -0.0008(2) 0.0135(2) -0.00211(18)
Si3 0.0232(2) 0.0288(3) 0.0207(2) -0.00268(19) 0.01083(19) -0.00014(19)
N1 0.0207(7) 0.0266(8) 0.0226(7) -0.0027(6) 0.0111(6) -0.0021(6)
C2 0.0226(8) 0.0223(8) 0.0274(9) -0.0028(7) 0.0144(7) -0.0021(6)
C3 0.0341(10) 0.0252(9) 0.0370(10) -0.0058(8) 0.0219(9) -0.0020(8)
C4 0.0428(11) 0.0327(11) 0.0421(12) -0.0156(9) 0.0292(10) -0.0118(9)
C5 0.0364(10) 0.0407(12) 0.0275(10) -0.0114(8) 0.0179(8) -0.0139(9)
C6 0.0251(9) 0.0364(11) 0.0250(9) -0.0042(8) 0.0111(7) -0.0063(8)
C7 0.0186(7) 0.0218(8) 0.0212(8) -0.0004(6) 0.0103(6) 0.0008(6)
C8 0.0246(9) 0.0321(10) 0.0352(10) 0.0019(8) 0.0139(8) 0.0071(8)
C9 0.0366(10) 0.0262(10) 0.0391(11) 0.0060(8) 0.0220(9) 0.0020(8)
C10 0.0378(11) 0.0334(11) 0.0400(11) 0.0004(9) 0.0282(9) -0.0033(8)
C11 0.0264(10) 0.0389(12) 0.0431(12) -0.0004(9) 0.0151(9) -0.0057(8)
C12 0.0357(10) 0.0255(10) 0.0417(11) -0.0007(8) 0.0201(9) -0.0029(8)
C13 0.0593(15) 0.0383(12) 0.0432(13) -0.0083(10) 0.0309(12) 0.0049(11)
C14 0.0344(11) 0.0568(15) 0.0251(10) 0.0003(10) 0.0098(8) 0.0063(10)
C15 0.0452(12) 0.0653(16) 0.0302(11) -0.0114(11) 0.0254(10) -0.0183(11)
C16 0.0228(8) 0.0273(9) 0.0304(9) 0.0035(7) 0.0153(7) -0.0003(7)
C17 0.0289(9) 0.0308(10) 0.0341(10) -0.0011(8) 0.0173(8) -0.0076(8)
C18 0.0240(9) 0.0475(13) 0.0345(11) 0.0103(9) 0.0110(8) -0.0060(9)
C19 0.0298(10) 0.0400(12) 0.0552(14) 0.0144(10) 0.0269(10) 0.0084(9)
C20 0.0344(10) 0.0339(10) 0.0406(11) 0.0014(9) 0.0268(9) 0.0006(8)
C21 0.0243(8) 0.0274(9) 0.0263(9) 0.0057(7) 0.0115(7) 0.0032(7)
C22 0.0349(10) 0.0385(11) 0.0265(10) 0.0064(8) 0.0149(8) 0.0005(9)
C23 0.0451(12) 0.0381(12) 0.0382(12) 0.0106(10) 0.0191(10) -0.0059(10)
C24 0.0392(11) 0.0277(10) 0.0431(12) 0.0020(9) 0.0167(10) 0.0010(9)
C25 0.0302(9) 0.0298(10) 0.0348(10) 0.0065(8) 0.0164(8) 0.0079(8)

loop_
_atom_type_symbol
_atom_type_description
_atom_type_scat_dispersion_real
_atom_type_scat_dispersion_imag
_atom_type_scat_source
C C 0.0033 0.0016 'International Tables Vol C Tables 4.2.6.8 and 6.1.1.4'
H H 0.0000 0.0000 'International Tables Vol C Tables 4.2.6.8 and 6.1.1.4'
N N 0.0061 0.0033 'International Tables Vol C Tables 4.2.6.8 and 6.1.1.4'
Si Si 0.0817 0.0704 'International Tables Vol C Tables 4.2.6.8 and 6.1.1.4'
Ga Ga 0.2307 1.6083 'International Tables Vol C Tables 4.2.6.8 and 6.1.1.4'

loop_
_geom_angle_atom_site_label_1
_geom_angle_atom_site_label_2
_geom_angle_atom_site_label_3
_geom_angle
C21 Ga1 C7 131.05(7)
C21 Ga1 N1 103.47(7)
C7 Ga1 N1 93.99(6)
C21 Ga1 C16 104.41(7)
C7 Ga1 C16 116.95(7)
N1 Ga1 C16 100.48(7)
C9 Si1 C8 105.16(9)
C9 Si1 C7 117.16(9)
C8 Si1 C7 118.34(9)
C9 Si1 C2 106.06(9)
C8 Si1 C2 105.84(9)
C7 Si1 C2 103.11(8)
C12 Si2 C10 105.56(10)
C12 Si2 C11 104.18(10)
C10 Si2 C11 106.56(10)
C12 Si2 C7 114.59(9)
C10 Si2 C7 111.66(8)
C11 Si2 C7 113.54(9)
C13 Si3 C15 104.52(12)
C13 Si3 C14 107.98(12)
C15 Si3 C14 103.70(11)
C13 Si3 C7 112.23(10)
C15 Si3 C7 116.24(9)
C14 Si3 C7 111.45(9)
C6 N1 C2 120.68(16)
C6 N1 Ga1 125.35(13)
C2 N1 Ga1 113.96(11)
N1 C2 C3 119.23(17)
N1 C2 Si1 114.82(12)
C3 C2 Si1 125.91(14)
C4 C3 C2 120.20(19)
C4 C3 H3 119.9
C2 C3 H3 119.9
C5 C4 C3 119.18(19)
C5 C4 H4 120.4
C3 C4 H4 120.4
C4 C5 C6 118.98(19)
C4 C5 H5 120.5
C6 C5 H5 120.5
N1 C6 C5 121.68(19)
N1 C6 H6 119.2
C5 C6 H6 119.2
Si1 C7 Si3 112.48(9)
Si1 C7 Si2 109.26(8)
Si3 C7 Si2 111.73(9)
Si1 C7 Ga1 99.86(8)
Si3 C7 Ga1 113.52(8)
Si2 C7 Ga1 109.34(8)
Si1 C8 H8A 109.5
Si1 C8 H8B 109.5
H8A C8 H8B 109.5
Si1 C8 H8C 109.5
H8A C8 H8C 109.5
H8B C8 H8C 109.5
Si1 C9 H9A 109.5
Si1 C9 H9B 109.5
H9A C9 H9B 109.5
Si1 C9 H9C 109.5
H9A C9 H9C 109.5
H9B C9 H9C 109.5
Si2 C10 H10A 109.5
Si2 C10 H10B 109.5
H10A C10 H10B 109.5
Si2 C10 H10C 109.5
H10A C10 H10C 109.5
H10B C10 H10C 109.5
Si2 C11 H11A 109.5
Si2 C11 H11B 109.5
H11A C11 H11B 109.5
Si2 C11 H11C 109.5
H11A C11 H11C 109.5
H11B C11 H11C 109.5
Si2 C12 H12A 109.5
Si2 C12 H12B 109.5
H12A C12 H12B 109.5
Si2 C12 H12C 109.5
H12A C12 H12C 109.5
H12B C12 H12C 109.5
Si3 C13 H13A 109.5
Si3 C13 H13B 109.5
H13A C13 H13B 109.5
Si3 C13 H13C 109.5
H13A C13 H13C 109.5
H13B C13 H13C 109.5
Si3 C14 H14A 109.5
Si3 C14 H14B 109.5
H14A C14 H14B 109.5
Si3 C14 H14C 109.5
H14A C14 H14C 109.5
H14B C14 H14C 109.5
Si3 C15 H15A 109.5
Si3 C15 H15B 109.5
H15A C15 H15B 109.5
Si3 C15 H15C 109.5
H15A C15 H15C 109.5
H15B C15 H15C 109.5
C17 C16 C20 103.87(16)
C17 C16 Ga1 105.35(12)
C20 C16 Ga1 104.94(13)
C17 C16 H16 113.9
C20 C16 H16 113.9
Ga1 C16 H16 113.9
C18 C17 C16 108.90(19)
C18 C17 H17 125.6
C16 C17 H17 125.6
C17 C18 C19 109.10(19)
C17 C18 H18 125.5
C19 C18 H18 125.5
C20 C19 C18 108.84(19)
C20 C19 H19 125.6
C18 C19 H19 125.6
C19 C20 C16 109.04(19)
C19 C20 H20 125.5
C16 C20 H20 125.5
C22 C21 C25 103.29(17)
C22 C21 Ga1 120.22(13)
C25 C21 Ga1 113.58(13)
C22 C21 H21 106.3
C25 C21 H21 106.3
Ga1 C21 H21 106.3
C23 C22 C21 109.0(2)
C23 C22 H22 125.5
C21 C22 H22 125.5
C22 C23 C24 109.5(2)
C22 C23 H23 125.3
C24 C23 H23 125.3
C25 C24 C23 108.4(2)
C25 C24 H24 125.8
C23 C24 H24 125.8
C24 C25 C21 109.71(19)
C24 C25 H25 125.1
C21 C25 H25 125.1

loop_
_geom_bond_atom_site_label_1
_geom_bond_atom_site_label_2
_geom_bond_distance
Ga1 C21 2.0353(18)
Ga1 C7 2.0512(17)
Ga1 N1 2.0759(15)
Ga1 C16 2.0867(18)
Si1 C9 1.871(2)
Si1 C8 1.8726(18)
Si1 C7 1.8747(18)
Si1 C2 1.9047(18)
Si2 C12 1.872(2)
Si2 C10 1.885(2)
Si2 C11 1.887(2)
Si2 C7 1.9062(18)
Si3 C13 1.870(2)
Si3 C15 1.874(2)
Si3 C14 1.879(2)
Si3 C7 1.8917(17)
N1 C6 1.345(2)
N1 C2 1.358(2)
C2 C3 1.398(3)
C3 C4 1.387(3)
C3 H3 0.9500
C4 C5 1.381(3)
C4 H4 0.9500
C5 C6 1.383(3)
C5 H5 0.9500
C6 H6 0.9500
C8 H8A 0.9800
C8 H8B 0.9800
C8 H8C 0.9800
C9 H9A 0.9800
C9 H9B 0.9800
C9 H9C 0.9800
C10 H10A 0.9800
C10 H10B 0.9800
C10 H10C 0.9800
C11 H11A 0.9800
C11 H11B 0.9800
C11 H11C 0.9800
C12 H12A 0.9800
C12 H12B 0.9800
C12 H12C 0.9800
C13 H13A 0.9800
C13 H13B 0.9800
C13 H13C 0.9800
C14 H14A 0.9800
C14 H14B 0.9800
C14 H14C 0.9800
C15 H15A 0.9800
C15 H15B 0.9800
C15 H15C 0.9800
C16 C17 1.463(3)
C16 C20 1.469(3)
C16 H16 1.0000
C17 C18 1.357(3)
C17 H17 0.9500
C18 C19 1.427(3)
C18 H18 0.9500
C19 C20 1.353(3)
C19 H19 0.9500
C20 H20 0.9500
C21 C22 1.470(3)
C21 C25 1.477(3)
C21 H21 1.0000
C22 C23 1.357(3)
C22 H22 0.9500
C23 C24 1.431(3)
C23 H23 0.9500
C24 C25 1.352(3)
C24 H24 0.9500
C25 H25 0.9500

loop_
_geom_torsion_atom_site_label_1
_geom_torsion_atom_site_label_2
_geom_torsion_atom_site_label_3
_geom_torsion_atom_site_label_4
_geom_torsion
C21 Ga1 N1 C6 -23.21(16)
C7 Ga1 N1 C6 -157.13(15)
C16 Ga1 N1 C6 84.52(16)
C21 Ga1 N1 C2 157.98(12)
C7 Ga1 N1 C2 24.06(13)
C16 Ga1 N1 C2 -94.29(13)
C6 N1 C2 C3 0.6(3)
Ga1 N1 C2 C3 179.43(13)
C6 N1 C2 Si1 178.45(14)
Ga1 N1 C2 Si1 -2.68(16)
C9 Si1 C2 N1 101.04(14)
C8 Si1 C2 N1 -147.58(13)
C7 Si1 C2 N1 -22.65(15)
C9 Si1 C2 C3 -81.23(17)
C8 Si1 C2 C3 30.15(19)
C7 Si1 C2 C3 155.08(16)
N1 C2 C3 C4 1.6(3)
Si1 C2 C3 C4 -176.08(15)
C2 C3 C4 C5 -2.0(3)
C3 C4 C5 C6 0.4(3)
C2 N1 C6 C5 -2.2(3)
Ga1 N1 C6 C5 179.03(14)
C4 C5 C6 N1 1.7(3)
C9 Si1 C7 Si3 39.60(12)
C8 Si1 C7 Si3 -88.03(11)
C2 Si1 C7 Si3 155.62(8)
C9 Si1 C7 Si2 164.29(9)
C8 Si1 C7 Si2 36.66(12)
C2 Si1 C7 Si2 -79.70(9)
C9 Si1 C7 Ga1 -81.08(10)
C8 Si1 C7 Ga1 151.29(8)
C2 Si1 C7 Ga1 34.94(9)
C13 Si3 C7 Si1 171.79(10)
C15 Si3 C7 Si1 -67.98(13)
C14 Si3 C7 Si1 50.53(13)
C13 Si3 C7 Si2 48.47(13)
C15 Si3 C7 Si2 168.71(11)
C14 Si3 C7 Si2 -72.78(13)
C13 Si3 C7 Ga1 -75.74(12)
C15 Si3 C7 Ga1 44.49(14)
C14 Si3 C7 Ga1 163.00(10)
C12 Si2 C7 Si1 169.66(9)
C10 Si2 C7 Si1 49.71(12)
C11 Si2 C7 Si1 -70.79(12)
C12 Si2 C7 Si3 -65.22(12)
C10 Si2 C7 Si3 174.83(9)
C11 Si2 C7 Si3 54.33(12)
C12 Si2 C7 Ga1 61.31(11)
C10 Si2 C7 Ga1 -58.64(11)
C11 Si2 C7 Ga1 -179.14(9)
C21 Ga1 C7 Si1 -145.11(8)
N1 Ga1 C7 Si1 -33.37(8)
C16 Ga1 C7 Si1 70.51(9)
C21 Ga1 C7 Si3 94.96(11)
N1 Ga1 C7 Si3 -153.30(9)
C16 Ga1 C7 Si3 -49.41(12)
C21 Ga1 C7 Si2 -30.54(13)
N1 Ga1 C7 Si2 81.20(8)
C16 Ga1 C7 Si2 -174.91(8)
C21 Ga1 C16 C17 63.41(14)
C7 Ga1 C16 C17 -143.56(12)
N1 Ga1 C16 C17 -43.58(14)
C21 Ga1 C16 C20 -45.90(15)
C7 Ga1 C16 C20 107.13(14)
N1 Ga1 C16 C20 -152.89(13)
C20 C16 C17 C18 4.6(2)
Ga1 C16 C17 C18 -105.44(16)
C16 C17 C18 C19 -2.7(2)
C17 C18 C19 C20 -0.6(2)
C18 C19 C20 C16 3.6(2)
C17 C16 C20 C19 -5.0(2)
Ga1 C16 C20 C19 105.35(16)
C7 Ga1 C21 C22 60.33(19)
N1 Ga1 C21 C22 -47.33(17)
C16 Ga1 C21 C22 -152.08(15)
C7 Ga1 C21 C25 -62.65(17)
N1 Ga1 C21 C25 -170.32(13)
C16 Ga1 C21 C25 84.93(15)
C25 C21 C22 C23 1.7(2)
Ga1 C21 C22 C23 -126.16(17)
C21 C22 C23 C24 -0.9(3)
C22 C23 C24 C25 -0.3(3)
C23 C24 C25 C21 1.4(2)
C22 C21 C25 C24 -1.8(2)
Ga1 C21 C25 C24 130.01(16)
